data_7101333
loop_
_publ_author_name
'Carl Redshaw'
'Sophie H. Dale'
'Mark R.J. Elsegood'
'Damien M. Hamden'
'Sadahiko Matsuura'
'Shigekazu Matsui'
'Michael Rowan'

_publ_section_title
;
Vanadyl C and N-capped tris(phenolate) complexes:
influence of pro-catalyst geometry on catalytic activity.
;
_journal_issue 31
_journal_name_full 'Chemical Communications'
_journal_paper_doi 10.1039/b606897a
_journal_year 2006
_chemical_formula_sum 'C104 H144 N2 O7 V'
_chemical_formula_weight 1585.15
_chemical_name_systematic
;
?
;
_space_group_IT_number 14
_symmetry_cell_setting monoclinic
_symmetry_space_group_name_Hall '-P 2ybc'
_symmetry_space_group_name_H-M 'P 1 21/c 1'
_atom_sites_solution_hydrogens geom
_atom_sites_solution_primary direct
_atom_sites_solution_secondary difmap
_audit_creation_method SHELXL-97
_cell_angle_alpha 90.00
_cell_angle_beta 107.107(3)
_cell_angle_gamma 90.00
_cell_formula_units_Z 4
_cell_length_a 15.4639(8)
_cell_length_b 30.6728(17)
_cell_length_c 21.4928(9)
_cell_measurement_reflns_used 17672
_cell_measurement_temperature 120(2)
_cell_measurement_theta_max 27.48
_cell_measurement_theta_min 2.91
_cell_volume 9743.5(8)
_computing_cell_refinement 'DENZO (Ottowinowski & Minor, 1997) & COLLECT'
_computing_data_collection 'COLLECT (Hooft, R.W.W., 1998)'
_computing_data_reduction 'DENZO & COLLECT'
_computing_molecular_graphics 'Bruker SHELXTL'
_computing_publication_material 'Bruker SHELXTL and local programs'
_computing_structure_refinement 'Bruker SHELXTL'
_computing_structure_solution 'Bruker SHELXTL'
_diffrn_ambient_temperature 120(2)
_diffrn_detector_area_resol_mean 9.091
_diffrn_measured_fraction_theta_full 0.994
_diffrn_measured_fraction_theta_max 0.994
_diffrn_measurement_device_type 'Bruker-Nonius 95mm CCD camera on \k-goniostat'
_diffrn_measurement_method '\f & \w scans'
_diffrn_radiation_monochromator graphite
_diffrn_radiation_source 'Bruker-Nonius FR591 rotating anode'
_diffrn_radiation_type MoK\a
_diffrn_radiation_wavelength 0.71073
_diffrn_reflns_av_R_equivalents 0.2112
_diffrn_reflns_av_sigmaI/netI 0.1870
_diffrn_reflns_limit_h_max 16
_diffrn_reflns_limit_h_min -16
_diffrn_reflns_limit_k_max 32
_diffrn_reflns_limit_k_min -33
_diffrn_reflns_limit_l_max 23
_diffrn_reflns_limit_l_min -23
_diffrn_reflns_number 64432
_diffrn_reflns_theta_full 22.50
_diffrn_reflns_theta_max 22.50
_diffrn_reflns_theta_min 2.81
_diffrn_standards_decay_% 0
_diffrn_standards_number 0
_exptl_absorpt_coefficient_mu 0.154
_exptl_absorpt_correction_T_max 0.995
_exptl_absorpt_correction_T_min 0.958
_exptl_absorpt_correction_type multi-scan
_exptl_absorpt_process_details 'SADABS v2.10, Sheldrick, G.M., (2003)'
_exptl_crystal_colour 'pale green'
_exptl_crystal_density_diffrn 1.081
_exptl_crystal_density_method 'not measured'
_exptl_crystal_description plate
_exptl_crystal_F_000 3444
_exptl_crystal_size_max 0.28
_exptl_crystal_size_mid 0.06
_exptl_crystal_size_min 0.03
_refine_diff_density_max 0.447
_refine_diff_density_min -0.372
_refine_diff_density_rms 0.059
_refine_ls_extinction_coef 0.00042(9)
_refine_ls_extinction_expression Fc^*^=kFc[1+0.001xFc^2^\l^3^/sin(2\q)]^-1/4^
_refine_ls_extinction_method SHELXL
_refine_ls_goodness_of_fit_ref 1.036
_refine_ls_hydrogen_treatment constr
_refine_ls_matrix_type full
_refine_ls_number_parameters 1140
_refine_ls_number_reflns 12660
_refine_ls_number_restraints 149
_refine_ls_restrained_S_all 1.040
_refine_ls_R_factor_all 0.1983
_refine_ls_R_factor_gt 0.1009
_refine_ls_shift/su_max 0.001
_refine_ls_shift/su_mean 0.000
_refine_ls_structure_factor_coef Fsqd
_refine_ls_weighting_details 'calc w=1/[\s^2^(Fo^2^)+(0.0223P)^2^+19.8098P] where P=(Fo^2^+2Fc^2^)/3'
_refine_ls_weighting_scheme calc
_refine_ls_wR_factor_gt 0.1511
_refine_ls_wR_factor_ref 0.1859
_reflns_number_gt 6643
_reflns_number_total 12660
_reflns_threshold_expression I>2\s(I)
_cod_data_source_file b606897a.txt
_cod_original_sg_symbol_H-M P2(1)/c
_cod_database_code 7101333

loop_
_symmetry_equiv_pos_as_xyz
'x, y, z'
'-x, y+1/2, -z+1/2'
'-x, -y, -z'
'x, -y-1/2, z-1/2'

loop_
_atom_site_label
_atom_site_type_symbol
_atom_site_fract_x
_atom_site_fract_y
_atom_site_fract_z
_atom_site_U_iso_or_equiv
_atom_site_adp_type
_atom_site_occupancy
_atom_site_symmetry_multiplicity
_atom_site_calc_flag
_atom_site_refinement_flags
_atom_site_disorder_assembly
_atom_site_disorder_group
V1 V 0.26184(7) 0.84196(4) 0.83503(5) 0.0322(3) Uani 1 1 d . . .
O1 O 0.1661(3) 0.88415(13) 0.80221(19) 0.0313(11) Uani 1 1 d . . .
O2 O 0.2472(3) 0.94866(17) 0.8923(2) 0.0364(18) Uani 0.847(9) 1 d P A 1
H2 H 0.2210 0.9328 0.8605 0.055 Uiso 0.847(9) 1 calc PR A 1
O2X O -0.0196(17) 1.0391(10) 0.8139(15) 0.048(10) Uani 0.153(9) 1 d PU A 2
O3 O 0.1658(3) 1.05222(16) 0.7685(2) 0.0480(13) Uani 1 1 d . . .
H3 H 0.1709 1.0387 0.8034 0.072 Uiso 1 1 calc R . .
O4 O 0.3323(3) 0.78957(13) 0.83864(19) 0.0345(11) Uani 1 1 d . . .
O5 O 0.4613(4) 0.8146(2) 0.9606(3) 0.046(2) Uani 0.768(10) 1 d P B 1
H5 H 0.4260 0.8045 0.9261 0.069 Uiso 0.768(10) 1 calc PR B 1
O5X O 0.6313(11) 0.6854(6) 0.9528(8) 0.033(7) Uani 0.232(10) 1 d P B 2
O6 O 0.4644(3) 0.68425(14) 1.0291(2) 0.0385(12) Uani 1 1 d . . .
H6 H 0.4946 0.7066 1.0267 0.058 Uiso 1 1 calc R . .
O7 O 0.3169(3) 0.86458(15) 0.9009(2) 0.0465(13) Uani 1 1 d . . .
N1 N 0.1611(4) 0.79981(17) 0.8476(2) 0.0336(14) Uani 1 1 d . . .
N2 N 0.3078(3) 0.86060(16) 0.7563(2) 0.0305(13) Uani 1 1 d . . .
C1 C 0.1832(4) 0.7554(2) 0.8687(4) 0.0385(19) Uani 1 1 d . . .
C2 C 0.1767(4) 0.7233(2) 0.8216(4) 0.0438(19) Uani 1 1 d . . .
C3 C 0.1961(5) 0.6805(2) 0.8432(4) 0.052(2) Uani 1 1 d . . .
H3A H 0.1894 0.6575 0.8124 0.062 Uiso 1 1 calc R . .
C4 C 0.2251(5) 0.6711(3) 0.9094(4) 0.055(2) Uani 1 1 d . . .
H4 H 0.2391 0.6419 0.9234 0.066 Uiso 1 1 calc R . .
C5 C 0.2339(5) 0.7035(2) 0.9547(4) 0.047(2) Uani 1 1 d . . .
H5A H 0.2535 0.6965 0.9998 0.056 Uiso 1 1 calc R . .
C6 C 0.2140(4) 0.7471(2) 0.9351(3) 0.0406(19) Uani 1 1 d . . .
C7 C 0.1512(5) 0.7337(2) 0.7492(3) 0.050(2) Uani 1 1 d . . .
H7 H 0.1599 0.7658 0.7450 0.060 Uiso 1 1 calc R . .
C8 C 0.2117(5) 0.7104(2) 0.7146(3) 0.064(2) Uani 1 1 d . . .
H8A H 0.2754 0.7152 0.7388 0.096 Uiso 1 1 calc R . .
H8B H 0.1998 0.7220 0.6704 0.096 Uiso 1 1 calc R . .
H8C H 0.1987 0.6791 0.7125 0.096 Uiso 1 1 calc R . .
C9 C 0.0518(5) 0.7238(3) 0.7159(4) 0.078(3) Uani 1 1 d . . .
H9A H 0.0400 0.6929 0.7217 0.117 Uiso 1 1 calc R . .
H9B H 0.0375 0.7303 0.6693 0.117 Uiso 1 1 calc R . .
H9C H 0.0140 0.7418 0.7352 0.117 Uiso 1 1 calc R . .
C10 C 0.2244(5) 0.7833(2) 0.9853(4) 0.056(2) Uani 1 1 d . . .
H10 H 0.2349 0.8109 0.9639 0.067 Uiso 1 1 calc R . .
C11 C 0.1362(5) 0.7896(3) 1.0038(4) 0.075(3) Uani 1 1 d . . .
H11A H 0.0866 0.7964 0.9646 0.112 Uiso 1 1 calc R . .
H11B H 0.1437 0.8136 1.0350 0.112 Uiso 1 1 calc R . .
H11C H 0.1220 0.7627 1.0235 0.112 Uiso 1 1 calc R . .
C12 C 0.3036(5) 0.7781(3) 1.0464(4) 0.069(3) Uani 1 1 d . . .
H12A H 0.2937 0.7526 1.0708 0.103 Uiso 1 1 calc R . .
H12B H 0.3088 0.8042 1.0736 0.103 Uiso 1 1 calc R . .
H12C H 0.3595 0.7743 1.0343 0.103 Uiso 1 1 calc R . .
C13 C 0.0764(5) 0.8102(2) 0.8357(3) 0.0368(18) Uani 1 1 d . . .
H13 H 0.0380 0.7874 0.8414 0.044 Uiso 1 1 calc R . .
C14 C 0.0808(4) 0.8873(2) 0.8032(3) 0.0295(17) Uani 1 1 d . . .
C15 C 0.0328(4) 0.8509(2) 0.8153(3) 0.0300(16) Uani 1 1 d . . .
C16 C -0.0594(4) 0.8548(2) 0.8112(3) 0.0352(17) Uani 1 1 d . . .
H16 H -0.0914 0.8297 0.8180 0.042 Uiso 1 1 calc R . .
C17 C -0.1049(4) 0.8940(2) 0.7977(3) 0.0314(17) Uani 1 1 d . . .
C18 C -0.0536(4) 0.9303(2) 0.7901(3) 0.0316(17) Uani 1 1 d . . .
H18 H -0.0821 0.9581 0.7841 0.038 Uiso 1 1 calc R . .
C19 C 0.0373(4) 0.9280(2) 0.7909(3) 0.0277(16) Uani 1 1 d . . .
C20 C -0.2060(4) 0.8962(2) 0.7895(3) 0.0299(16) Uani 1 1 d . . .
C24 C 0.0898(4) 0.9690(2) 0.7864(3) 0.0307(16) Uani 1 1 d . . .
H24 H 0.1488 0.9590 0.7812 0.037 Uiso 1 1 calc R . .
C21 C -0.2276(4) 0.8786(2) 0.8499(3) 0.047(2) Uani 1 1 d . . .
H21A H -0.2046 0.8488 0.8586 0.071 Uiso 1 1 calc R . .
H21B H -0.2933 0.8787 0.8424 0.071 Uiso 1 1 calc R . .
H21C H -0.1988 0.8972 0.8874 0.071 Uiso 1 1 calc R . .
C22 C -0.2561(4) 0.8678(2) 0.7308(3) 0.051(2) Uani 1 1 d . . .
H22A H -0.2473 0.8799 0.6910 0.076 Uiso 1 1 calc R . .
H22B H -0.3209 0.8673 0.7270 0.076 Uiso 1 1 calc R . .
H22C H -0.2321 0.8380 0.7373 0.076 Uiso 1 1 calc R . .
C23 C -0.2432(4) 0.9424(2) 0.7764(3) 0.047(2) Uani 1 1 d . . .
H23A H -0.2118 0.9614 0.8127 0.071 Uiso 1 1 calc R . .
H23B H -0.3081 0.9423 0.7719 0.071 Uiso 1 1 calc R . .
H23C H -0.2335 0.9533 0.7361 0.071 Uiso 1 1 calc R . .
C25 C 0.1880(4) 0.9789(2) 0.9021(3) 0.0286(16) Uani 1 1 d . . .
H25X H 0.2258 0.9568 0.8934 0.034 Uiso 0.153(9) 1 calc PR A 2
C26 C 0.2100(4) 0.9970(2) 0.9648(3) 0.0300(16) Uani 1 1 d . A .
C27 C 0.1531(4) 1.0297(2) 0.9745(3) 0.0335(17) Uani 1 1 d . . .
H27 H 0.1678 1.0434 1.0160 0.040 Uiso 1 1 calc R A .
C28 C 0.0763(4) 1.0435(2) 0.9270(3) 0.0326(17) Uani 1 1 d . A .
C29 C 0.0566(4) 1.0240(2) 0.8665(3) 0.0335(17) Uani 1 1 d U . .
H29 H 0.0034 1.0325 0.8335 0.040 Uiso 0.847(9) 1 calc PR A 1
C30 C 0.1126(4) 0.9922(2) 0.8523(3) 0.0285(16) Uani 1 1 d . A .
C31 C 0.2912(4) 0.9798(2) 1.0198(3) 0.0352(17) Uani 1 1 d . . .
C32 C 0.2779(5) 0.9310(2) 1.0332(3) 0.048(2) Uani 1 1 d . A .
H32A H 0.2220 0.9274 1.0453 0.071 Uiso 1 1 calc R . .
H32B H 0.3293 0.9208 1.0688 0.071 Uiso 1 1 calc R . .
H32C H 0.2739 0.9139 0.9939 0.071 Uiso 1 1 calc R . .
C33 C 0.3805(4) 0.9851(2) 1.0024(3) 0.0430(19) Uani 1 1 d . A .
H33A H 0.3798 0.9660 0.9656 0.064 Uiso 1 1 calc R . .
H33B H 0.4315 0.9771 1.0400 0.064 Uiso 1 1 calc R . .
H33C H 0.3871 1.0155 0.9904 0.064 Uiso 1 1 calc R . .
C34 C 0.3024(5) 1.0042(2) 1.0843(3) 0.049(2) Uani 1 1 d . A .
H34A H 0.3123 1.0353 1.0782 0.073 Uiso 1 1 calc R . .
H34B H 0.3544 0.9924 1.1179 0.073 Uiso 1 1 calc R . .
H34C H 0.2475 1.0006 1.0978 0.073 Uiso 1 1 calc R . .
C35 C 0.0163(4) 1.0800(2) 0.9415(3) 0.0387(18) Uani 1 1 d . . .
C36 C -0.0086(5) 1.0692(3) 1.0049(4) 0.077(3) Uani 1 1 d . A .
H36A H 0.0468 1.0671 1.0415 0.115 Uiso 1 1 calc R . .
H36B H -0.0409 1.0413 0.9996 0.115 Uiso 1 1 calc R . .
H36C H -0.0473 1.0923 1.0135 0.115 Uiso 1 1 calc R . .
C37 C -0.0726(5) 1.0843(3) 0.8884(4) 0.077(3) Uani 1 1 d . A .
H37A H -0.1072 1.1086 0.8987 0.116 Uiso 1 1 calc R . .
H37B H -0.1073 1.0573 0.8855 0.116 Uiso 1 1 calc R . .
H37C H -0.0609 1.0899 0.8468 0.116 Uiso 1 1 calc R . .
C38 C 0.0659(5) 1.1228(3) 0.9504(5) 0.086(3) Uani 1 1 d . A .
H38A H 0.0796 1.1305 0.9101 0.128 Uiso 1 1 calc R . .
H38B H 0.1224 1.1203 0.9860 0.128 Uiso 1 1 calc R . .
H38C H 0.0279 1.1455 0.9610 0.128 Uiso 1 1 calc R . .
C39 C 0.0885(5) 1.0392(2) 0.7225(3) 0.0392(18) Uani 1 1 d . . .
C40 C 0.0549(5) 1.0659(2) 0.6683(3) 0.0423(19) Uani 1 1 d . . .
C41 C -0.0195(5) 1.0510(2) 0.6197(3) 0.046(2) Uani 1 1 d . . .
H41 H -0.0433 1.0689 0.5825 0.056 Uiso 1 1 calc R . .
C42 C -0.0608(4) 1.0114(2) 0.6226(3) 0.0404(19) Uani 1 1 d . . .
C43 C -0.0258(4) 0.9860(2) 0.6780(3) 0.0332(17) Uani 1 1 d . . .
H43 H -0.0535 0.9587 0.6811 0.040 Uiso 1 1 calc R . .
C44 C 0.0481(4) 0.9989(2) 0.7288(3) 0.0338(17) Uani 1 1 d . . .
C45 C 0.0987(6) 1.1105(3) 0.6639(4) 0.059(2) Uani 1 1 d . . .
C46 C 0.0933(6) 1.1392(2) 0.7207(4) 0.078(3) Uani 1 1 d . . .
H46A H 0.1290 1.1260 0.7618 0.117 Uiso 1 1 calc R . .
H46B H 0.0301 1.1418 0.7206 0.117 Uiso 1 1 calc R . .
H46C H 0.1174 1.1682 0.7163 0.117 Uiso 1 1 calc R . .
C47 C 0.0468(6) 1.1349(3) 0.6003(4) 0.088(3) Uani 1 1 d . . .
H47A H -0.0167 1.1385 0.5989 0.132 Uiso 1 1 calc R . .
H47B H 0.0501 1.1178 0.5625 0.132 Uiso 1 1 calc R . .
H47C H 0.0743 1.1635 0.5993 0.132 Uiso 1 1 calc R . .
C48 C 0.1959(5) 1.1050(2) 0.6626(4) 0.064(2) Uani 1 1 d . . .
H48A H 0.2216 1.1336 0.6583 0.096 Uiso 1 1 calc R . .
H48B H 0.1970 1.0866 0.6256 0.096 Uiso 1 1 calc R . .
H48C H 0.2316 1.0912 0.7032 0.096 Uiso 1 1 calc R . .
C49 C -0.1417(5) 0.9947(3) 0.5663(3) 0.050(2) Uani 1 1 d . . .
C50 C -0.2102(6) 0.9713(4) 0.5929(4) 0.137(5) Uani 1 1 d . . .
H50A H -0.2627 0.9628 0.5567 0.205 Uiso 1 1 calc R . .
H50B H -0.2298 0.9909 0.6222 0.205 Uiso 1 1 calc R . .
H50C H -0.1823 0.9452 0.6169 0.205 Uiso 1 1 calc R . .
C51 C -0.1086(6) 0.9639(3) 0.5241(4) 0.104(4) Uani 1 1 d . . .
H51A H -0.0747 0.9401 0.5508 0.155 Uiso 1 1 calc R . .
H51B H -0.0691 0.9796 0.5035 0.155 Uiso 1 1 calc R . .
H51C H -0.1604 0.9520 0.4904 0.155 Uiso 1 1 calc R . .
C52 C -0.1910(6) 1.0317(3) 0.5230(4) 0.085(3) Uani 1 1 d . . .
H52A H -0.1478 1.0483 0.5069 0.128 Uiso 1 1 calc R . .
H52B H -0.2185 1.0510 0.5482 0.128 Uiso 1 1 calc R . .
H52C H -0.2382 1.0196 0.4861 0.128 Uiso 1 1 calc R . .
C53 C 0.2729(4) 0.9002(2) 0.7202(3) 0.0288(16) Uani 1 1 d . . .
C54 C 0.1923(4) 0.8977(2) 0.6691(3) 0.0276(16) Uani 1 1 d . . .
C55 C 0.1615(5) 0.9356(2) 0.6352(3) 0.0390(18) Uani 1 1 d . . .
H55 H 0.1072 0.9351 0.6001 0.047 Uiso 1 1 calc R . .
C56 C 0.2090(5) 0.9742(2) 0.6518(3) 0.0411(19) Uani 1 1 d . . .
H56 H 0.1877 0.9998 0.6273 0.049 Uiso 1 1 calc R . .
C57 C 0.2874(5) 0.9759(2) 0.7040(3) 0.0382(18) Uani 1 1 d . . .
H57 H 0.3183 1.0029 0.7154 0.046 Uiso 1 1 calc R . .
C58 C 0.3211(4) 0.9390(2) 0.7394(3) 0.0313(17) Uani 1 1 d . . .
C59 C 0.1418(4) 0.8550(2) 0.6513(3) 0.0373(18) Uani 1 1 d . . .
H59 H 0.1599 0.8357 0.6904 0.045 Uiso 1 1 calc R . .
C60 C 0.1673(5) 0.8323(2) 0.5967(4) 0.060(2) Uani 1 1 d . . .
H60A H 0.1538 0.8515 0.5585 0.090 Uiso 1 1 calc R . .
H60B H 0.1326 0.8053 0.5854 0.090 Uiso 1 1 calc R . .
H60C H 0.2321 0.8256 0.6108 0.090 Uiso 1 1 calc R . .
C61 C 0.0393(4) 0.8607(2) 0.6323(3) 0.049(2) Uani 1 1 d . . .
H61A H 0.0185 0.8755 0.5901 0.073 Uiso 1 1 calc R . .
H61B H 0.0232 0.8783 0.6653 0.073 Uiso 1 1 calc R . .
H61C H 0.0103 0.8321 0.6291 0.073 Uiso 1 1 calc R . .
C62 C 0.4058(4) 0.9406(2) 0.7967(3) 0.0381(18) Uani 1 1 d . . .
H62 H 0.4002 0.9175 0.8280 0.046 Uiso 1 1 calc R . .
C63 C 0.4900(4) 0.9306(2) 0.7764(3) 0.052(2) Uani 1 1 d . . .
H63A H 0.4853 0.9012 0.7580 0.077 Uiso 1 1 calc R . .
H63B H 0.5435 0.9324 0.8145 0.077 Uiso 1 1 calc R . .
H63C H 0.4954 0.9518 0.7436 0.077 Uiso 1 1 calc R . .
C64 C 0.4175(5) 0.9842(2) 0.8327(3) 0.052(2) Uani 1 1 d . . .
H64A H 0.4305 1.0071 0.8050 0.079 Uiso 1 1 calc R . .
H64B H 0.4679 0.9821 0.8729 0.079 Uiso 1 1 calc R . .
H64C H 0.3618 0.9914 0.8434 0.079 Uiso 1 1 calc R . .
C65 C 0.3630(4) 0.8383(2) 0.7336(3) 0.0291(16) Uani 1 1 d . . .
H65 H 0.3728 0.8491 0.6948 0.035 Uiso 1 1 calc R . .
C66 C 0.3979(4) 0.7779(2) 0.8145(3) 0.0311(17) Uani 1 1 d . . .
C67 C 0.4112(4) 0.7991(2) 0.7600(3) 0.0286(16) Uani 1 1 d . . .
C68 C 0.4784(4) 0.7844(2) 0.7320(3) 0.0353(17) Uani 1 1 d . . .
H68 H 0.4840 0.7980 0.6937 0.042 Uiso 1 1 calc R . .
C69 C 0.5354(4) 0.7508(2) 0.7593(3) 0.0323(17) Uani 1 1 d . . .
C70 C 0.5246(4) 0.7328(2) 0.8164(3) 0.0326(17) Uani 1 1 d . . .
H70 H 0.5657 0.7107 0.8375 0.039 Uiso 1 1 calc R . .
C71 C 0.4584(4) 0.7449(2) 0.8444(3) 0.0287(16) Uani 1 1 d . . .
C72 C 0.6113(5) 0.7339(2) 0.7329(3) 0.045(2) Uani 1 1 d . . .
C73 C 0.6033(5) 0.7533(2) 0.6659(3) 0.052(2) Uani 1 1 d . . .
H73A H 0.5425 0.7476 0.6366 0.078 Uiso 1 1 calc R . .
H73B H 0.6484 0.7397 0.6481 0.078 Uiso 1 1 calc R . .
H73C H 0.6138 0.7848 0.6699 0.078 Uiso 1 1 calc R . .
C74 C 0.7027(5) 0.7455(3) 0.7810(4) 0.060(2) Uani 1 1 d . . .
H74A H 0.7087 0.7773 0.7846 0.091 Uiso 1 1 calc R . .
H74B H 0.7513 0.7336 0.7654 0.091 Uiso 1 1 calc R . .
H74C H 0.7066 0.7331 0.8237 0.091 Uiso 1 1 calc R . .
C75 C 0.6039(5) 0.6843(2) 0.7261(4) 0.058(2) Uani 1 1 d . . .
H75A H 0.6111 0.6711 0.7689 0.087 Uiso 1 1 calc R . .
H75B H 0.6514 0.6734 0.7084 0.087 Uiso 1 1 calc R . .
H75C H 0.5445 0.6765 0.6966 0.087 Uiso 1 1 calc R . .
C76 C 0.4577(4) 0.72677(19) 0.9101(3) 0.0319(17) Uani 1 1 d . . .
H76 H 0.4030 0.7391 0.9195 0.038 Uiso 1 1 calc R . .
C77 C 0.5371(5) 0.7907(2) 0.9782(3) 0.0340(17) Uani 1 1 d . . .
H77X H 0.4805 0.8053 0.9653 0.041 Uiso 0.232(10) 1 calc PR B 2
C78 C 0.6136(5) 0.8138(2) 1.0154(3) 0.0410(19) Uani 1 1 d . B .
C79 C 0.6930(5) 0.7899(2) 1.0345(3) 0.047(2) Uani 1 1 d . . .
H79 H 0.7461 0.8042 1.0599 0.056 Uiso 1 1 calc R B .
C80 C 0.7004(5) 0.7462(2) 1.0190(3) 0.0400(18) Uani 1 1 d . B .
C81 C 0.6231(5) 0.7261(2) 0.9804(3) 0.0425(19) Uani 1 1 d . . .
H81 H 0.6268 0.6966 0.9677 0.051 Uiso 0.768(10) 1 calc PR B 1
C82 C 0.5405(4) 0.7474(2) 0.9595(3) 0.0340(17) Uani 1 1 d . B .
C83 C 0.6079(6) 0.8623(2) 1.0276(4) 0.056(2) Uani 1 1 d . . .
C84 C 0.5879(6) 0.8860(3) 0.9613(4) 0.081(3) Uani 1 1 d . B .
H84A H 0.5831 0.9174 0.9679 0.122 Uiso 1 1 calc R . .
H84B H 0.5308 0.8752 0.9319 0.122 Uiso 1 1 calc R . .
H84C H 0.6371 0.8804 0.9422 0.122 Uiso 1 1 calc R . .
C85 C 0.5334(6) 0.8735(2) 1.0591(4) 0.072(3) Uani 1 1 d . B .
H85A H 0.5405 0.8553 1.0977 0.108 Uiso 1 1 calc R . .
H85B H 0.4740 0.8681 1.0278 0.108 Uiso 1 1 calc R . .
H85C H 0.5382 0.9043 1.0718 0.108 Uiso 1 1 calc R . .
C86 C 0.6964(6) 0.8798(3) 1.0736(4) 0.079(3) Uani 1 1 d . B .
H86A H 0.7100 0.8645 1.1154 0.119 Uiso 1 1 calc R . .
H86B H 0.6902 0.9111 1.0806 0.119 Uiso 1 1 calc R . .
H86C H 0.7458 0.8751 1.0544 0.119 Uiso 1 1 calc R . .
C87 C 0.7926(5) 0.7222(2) 1.0436(3) 0.050(2) Uani 1 1 d D . .
C88 C 0.8250(7) 0.7218(4) 1.1202(4) 0.064(4) Uani 0.730(12) 1 d PDU B 1
H88A H 0.7790 0.7076 1.1364 0.096 Uiso 0.730(12) 1 calc PR B 1
H88B H 0.8341 0.7518 1.1365 0.096 Uiso 0.730(12) 1 calc PR B 1
H88C H 0.8821 0.7057 1.1355 0.096 Uiso 0.730(12) 1 calc PR B 1
C89 C 0.7848(7) 0.6737(3) 1.0237(6) 0.065(4) Uani 0.730(12) 1 d PDU B 1
H89A H 0.7373 0.6598 1.0386 0.097 Uiso 0.730(12) 1 calc PR B 1
H89B H 0.8426 0.6591 1.0437 0.097 Uiso 0.730(12) 1 calc PR B 1
H89C H 0.7694 0.6714 0.9763 0.097 Uiso 0.730(12) 1 calc PR B 1
C90 C 0.8657(7) 0.7440(4) 1.0204(6) 0.066(4) Uani 0.730(12) 1 d PDU B 1
H90A H 0.8705 0.7748 1.0331 0.099 Uiso 0.730(12) 1 calc PR B 1
H90B H 0.8502 0.7417 0.9729 0.099 Uiso 0.730(12) 1 calc PR B 1
H90C H 0.9238 0.7294 1.0403 0.099 Uiso 0.730(12) 1 calc PR B 1
C88X C 0.781(2) 0.6818(8) 1.0801(17) 0.083(12) Uani 0.270(12) 1 d PDU B 2
H88D H 0.7636 0.6901 1.1189 0.124 Uiso 0.270(12) 1 calc PR B 2
H88E H 0.8376 0.6655 1.0932 0.124 Uiso 0.270(12) 1 calc PR B 2
H88F H 0.7330 0.6635 1.0520 0.124 Uiso 0.270(12) 1 calc PR B 2
C89X C 0.8209(19) 0.7123(11) 0.9821(11) 0.074(11) Uani 0.270(12) 1 d PDU B 2
H89D H 0.8316 0.7398 0.9622 0.110 Uiso 0.270(12) 1 calc PR B 2
H89E H 0.7726 0.6960 0.9510 0.110 Uiso 0.270(12) 1 calc PR B 2
H89F H 0.8765 0.6949 0.9940 0.110 Uiso 0.270(12) 1 calc PR B 2
C90X C 0.8588(15) 0.7554(8) 1.0853(16) 0.076(13) Uani 0.270(12) 1 d PDU B 2
H90D H 0.8644 0.7803 1.0583 0.114 Uiso 0.270(12) 1 calc PR B 2
H90E H 0.9181 0.7416 1.1033 0.114 Uiso 0.270(12) 1 calc PR B 2
H90F H 0.8362 0.7653 1.1209 0.114 Uiso 0.270(12) 1 calc PR B 2
C91 C 0.4556(4) 0.6584(2) 0.9747(3) 0.0303(16) Uani 1 1 d . . .
C92 C 0.4487(4) 0.6137(2) 0.9823(3) 0.0355(18) Uani 1 1 d . . .
C93 C 0.4331(4) 0.5889(2) 0.9260(3) 0.0410(19) Uani 1 1 d . . .
H93 H 0.4276 0.5582 0.9296 0.049 Uiso 1 1 calc R . .
C94 C 0.4250(5) 0.6061(2) 0.8644(3) 0.045(2) Uani 1 1 d . C .
C95 C 0.4351(4) 0.6505(2) 0.8611(3) 0.0390(18) Uani 1 1 d . . .
H95 H 0.4304 0.6632 0.8199 0.047 Uiso 1 1 calc R . .
C96 C 0.4519(4) 0.6781(2) 0.9154(3) 0.0353(17) Uani 1 1 d . . .
C97 C 0.4564(4) 0.5930(2) 1.0483(3) 0.0362(18) Uani 1 1 d . . .
C98 C 0.5471(5) 0.6040(2) 1.0978(3) 0.052(2) Uani 1 1 d . . .
H98A H 0.5512 0.5895 1.1392 0.078 Uiso 1 1 calc R . .
H98B H 0.5518 0.6356 1.1044 0.078 Uiso 1 1 calc R . .
H98C H 0.5965 0.5939 1.0815 0.078 Uiso 1 1 calc R . .
C99 C 0.4524(5) 0.5434(2) 1.0452(3) 0.049(2) Uani 1 1 d . . .
H99A H 0.5035 0.5324 1.0316 0.074 Uiso 1 1 calc R . .
H99B H 0.3955 0.5343 1.0137 0.074 Uiso 1 1 calc R . .
H99C H 0.4557 0.5318 1.0883 0.074 Uiso 1 1 calc R . .
C100 C 0.3787(4) 0.6083(2) 1.0735(3) 0.0398(18) Uani 1 1 d . . .
H10A H 0.3209 0.5993 1.0429 0.060 Uiso 1 1 calc R . .
H10B H 0.3804 0.6401 1.0775 0.060 Uiso 1 1 calc R . .
H10C H 0.3850 0.5952 1.1162 0.060 Uiso 1 1 calc R . .
C101 C 0.4095(6) 0.5770(2) 0.8047(3) 0.066(2) Uani 1 1 d DU . .
C102 C 0.3573(13) 0.5374(5) 0.8079(8) 0.091(6) Uani 0.525(10) 1 d PDU C 1
H10D H 0.3502 0.5200 0.7685 0.136 Uiso 0.525(10) 1 calc PR C 1
H10E H 0.2975 0.5456 0.8112 0.136 Uiso 0.525(10) 1 calc PR C 1
H10F H 0.3894 0.5202 0.8462 0.136 Uiso 0.525(10) 1 calc PR C 1
C103 C 0.3675(13) 0.6028(7) 0.7389(8) 0.097(6) Uani 0.525(10) 1 d PDU C 1
H10G H 0.4059 0.6279 0.7370 0.146 Uiso 0.525(10) 1 calc PR C 1
H10H H 0.3067 0.6130 0.7369 0.146 Uiso 0.525(10) 1 calc PR C 1
H10I H 0.3639 0.5835 0.7019 0.146 Uiso 0.525(10) 1 calc PR C 1
C104 C 0.5045(8) 0.5631(5) 0.8054(8) 0.093(5) Uani 0.525(10) 1 d PDU C 1
H10J H 0.5406 0.5890 0.8032 0.140 Uiso 0.525(10) 1 calc PR C 1
H10K H 0.5007 0.5443 0.7678 0.140 Uiso 0.525(10) 1 calc PR C 1
H10L H 0.5332 0.5470 0.8456 0.140 Uiso 0.525(10) 1 calc PR C 1
C1X C 0.4307(14) 0.5296(4) 0.8131(9) 0.070(5) Uani 0.475(10) 1 d PDU C 2
H1X1 H 0.4134 0.5186 0.8505 0.106 Uiso 0.475(10) 1 calc PR C 2
H1X2 H 0.4957 0.5252 0.8206 0.106 Uiso 0.475(10) 1 calc PR C 2
H1X3 H 0.3970 0.5139 0.7737 0.106 Uiso 0.475(10) 1 calc PR C 2
C2X C 0.2988(10) 0.5761(6) 0.7767(9) 0.110(7) Uani 0.475(10) 1 d PDU C 2
H2X1 H 0.2759 0.6060 0.7681 0.165 Uiso 0.475(10) 1 calc PR C 2
H2X2 H 0.2738 0.5626 0.8089 0.165 Uiso 0.475(10) 1 calc PR C 2
H2X3 H 0.2805 0.5592 0.7362 0.165 Uiso 0.475(10) 1 calc PR C 2
C3X C 0.4361(15) 0.5967(7) 0.7496(8) 0.103(7) Uani 0.475(10) 1 d PDU C 2
H3X1 H 0.4218 0.6279 0.7468 0.154 Uiso 0.475(10) 1 calc PR C 2
H3X2 H 0.4028 0.5823 0.7089 0.154 Uiso 0.475(10) 1 calc PR C 2
H3X3 H 0.5012 0.5927 0.7569 0.154 Uiso 0.475(10) 1 calc PR C 2

loop_
_atom_site_aniso_label
_atom_site_aniso_U_11
_atom_site_aniso_U_22
_atom_site_aniso_U_33
_atom_site_aniso_U_23
_atom_site_aniso_U_13
_atom_site_aniso_U_12
V1 0.0309(7) 0.0305(8) 0.0364(7) 0.0045(6) 0.0117(5) 0.0033(6)
O1 0.026(3) 0.024(3) 0.045(3) 0.004(2) 0.012(2) 0.004(2)
O2 0.034(4) 0.032(4) 0.039(4) -0.014(3) 0.005(3) 0.003(3)
O2X 0.009(15) 0.05(2) 0.08(2) 0.017(16) -0.004(11) 0.002(14)
O3 0.052(3) 0.042(4) 0.049(3) 0.001(3) 0.014(3) -0.016(3)
O4 0.033(3) 0.037(3) 0.039(3) 0.012(2) 0.018(2) 0.009(2)
O5 0.049(5) 0.035(4) 0.046(4) -0.008(3) 0.003(3) 0.012(4)
O5X 0.024(12) 0.032(14) 0.042(13) 0.000(10) 0.006(9) 0.004(9)
O6 0.050(3) 0.030(3) 0.039(3) -0.004(2) 0.018(2) -0.008(2)
O7 0.047(3) 0.056(4) 0.034(3) -0.008(2) 0.006(2) 0.000(3)
N1 0.032(4) 0.028(4) 0.044(4) 0.010(3) 0.016(3) 0.006(3)
N2 0.025(3) 0.024(4) 0.042(3) 0.002(3) 0.008(3) 0.000(3)
C1 0.040(5) 0.023(5) 0.057(5) 0.020(4) 0.021(4) 0.007(3)
C2 0.037(5) 0.028(5) 0.066(6) 0.004(4) 0.015(4) 0.007(4)
C3 0.052(5) 0.034(5) 0.068(6) 0.002(4) 0.013(4) 0.002(4)
C4 0.043(5) 0.049(6) 0.073(6) 0.017(5) 0.017(5) 0.006(4)
C5 0.049(5) 0.039(6) 0.056(5) 0.024(4) 0.021(4) 0.011(4)
C6 0.037(5) 0.040(5) 0.051(5) 0.011(4) 0.022(4) 0.003(4)
C7 0.056(5) 0.035(5) 0.049(5) 0.010(4) 0.000(4) 0.004(4)
C8 0.082(6) 0.053(6) 0.056(5) -0.003(4) 0.019(5) 0.010(5)
C9 0.056(6) 0.091(8) 0.069(6) 0.011(5) -0.012(5) 0.013(5)
C10 0.085(6) 0.043(6) 0.052(5) 0.019(4) 0.040(5) 0.006(4)
C11 0.090(7) 0.088(7) 0.057(6) 0.020(5) 0.038(5) 0.040(5)
C12 0.087(7) 0.070(7) 0.054(5) 0.007(5) 0.029(5) 0.014(5)
C13 0.045(5) 0.027(5) 0.042(4) 0.012(3) 0.017(4) -0.005(4)
C14 0.030(4) 0.040(5) 0.019(4) 0.001(3) 0.007(3) 0.006(4)
C15 0.036(4) 0.018(4) 0.039(4) 0.002(3) 0.015(3) 0.000(3)
C16 0.036(4) 0.029(5) 0.043(4) 0.002(3) 0.015(3) 0.000(4)
C17 0.034(4) 0.033(5) 0.028(4) -0.003(3) 0.011(3) 0.003(4)
C18 0.044(5) 0.022(4) 0.028(4) -0.001(3) 0.010(3) 0.005(4)
C19 0.029(4) 0.028(5) 0.025(4) -0.001(3) 0.007(3) 0.003(3)
C20 0.029(4) 0.027(4) 0.035(4) -0.001(3) 0.012(3) 0.000(3)
C24 0.026(4) 0.027(4) 0.036(4) -0.001(3) 0.005(3) 0.001(3)
C21 0.042(5) 0.049(5) 0.058(5) 0.006(4) 0.024(4) 0.003(4)
C22 0.034(5) 0.061(6) 0.053(5) 0.000(4) 0.006(4) 0.002(4)
C23 0.038(5) 0.048(5) 0.059(5) -0.004(4) 0.020(4) 0.002(4)
C25 0.027(4) 0.019(4) 0.043(5) -0.009(3) 0.014(4) -0.001(3)
C26 0.029(4) 0.024(4) 0.036(4) -0.002(3) 0.008(3) 0.004(3)
C27 0.036(4) 0.026(4) 0.037(4) -0.006(3) 0.008(4) -0.002(4)
C28 0.037(5) 0.024(4) 0.040(4) -0.003(3) 0.016(4) -0.003(3)
C29 0.029(4) 0.026(4) 0.044(5) 0.006(3) 0.008(3) 0.003(3)
C30 0.024(4) 0.026(4) 0.034(4) 0.003(3) 0.006(3) -0.003(3)
C31 0.032(4) 0.034(5) 0.039(4) -0.010(3) 0.011(3) -0.006(3)
C32 0.052(5) 0.036(5) 0.055(5) 0.001(4) 0.017(4) 0.002(4)
C33 0.043(5) 0.041(5) 0.039(4) -0.004(4) 0.004(4) 0.002(4)
C34 0.051(5) 0.057(6) 0.035(4) -0.007(4) 0.007(4) 0.001(4)
C35 0.032(4) 0.040(5) 0.043(4) -0.002(4) 0.009(4) 0.004(4)
C36 0.081(7) 0.088(8) 0.066(6) -0.008(5) 0.030(5) 0.010(5)
C37 0.060(6) 0.067(7) 0.098(7) -0.031(5) 0.013(6) 0.023(5)
C38 0.067(6) 0.044(6) 0.159(9) -0.019(6) 0.054(6) 0.004(5)
C39 0.039(5) 0.039(5) 0.040(5) 0.000(4) 0.011(4) -0.013(4)
C40 0.048(5) 0.041(5) 0.041(5) 0.007(4) 0.017(4) -0.003(4)
C41 0.054(5) 0.040(5) 0.043(5) 0.024(4) 0.011(4) 0.012(4)
C42 0.033(5) 0.049(6) 0.041(5) 0.007(4) 0.015(4) 0.006(4)
C43 0.036(5) 0.029(4) 0.038(4) 0.011(4) 0.015(4) 0.005(3)
C44 0.028(4) 0.036(5) 0.036(4) 0.003(3) 0.007(4) 0.005(4)
C45 0.071(6) 0.035(6) 0.072(6) 0.005(4) 0.022(5) -0.017(4)
C46 0.107(8) 0.028(5) 0.113(7) -0.008(5) 0.053(6) -0.017(5)
C47 0.105(8) 0.064(7) 0.098(7) 0.043(6) 0.033(6) -0.006(6)
C48 0.071(6) 0.048(6) 0.072(6) 0.007(4) 0.020(5) -0.028(5)
C49 0.047(5) 0.062(6) 0.040(5) 0.021(4) 0.012(4) 0.010(4)
C50 0.083(8) 0.245(15) 0.059(6) 0.054(8) -0.015(6) -0.075(8)
C51 0.074(7) 0.102(9) 0.103(8) -0.042(6) -0.025(6) 0.032(6)
C52 0.090(7) 0.086(8) 0.061(6) 0.014(5) -0.007(5) 0.021(6)
C53 0.029(4) 0.029(5) 0.033(4) 0.005(3) 0.017(4) 0.004(3)
C54 0.031(4) 0.030(5) 0.020(4) -0.001(3) 0.005(3) 0.004(3)
C55 0.039(5) 0.042(5) 0.033(4) 0.011(4) 0.008(3) 0.008(4)
C56 0.058(5) 0.033(5) 0.034(4) 0.016(4) 0.017(4) 0.015(4)
C57 0.045(5) 0.028(5) 0.041(5) 0.005(4) 0.011(4) -0.005(4)
C58 0.036(4) 0.026(5) 0.036(4) 0.007(3) 0.016(4) 0.000(4)
C59 0.034(4) 0.030(5) 0.046(4) 0.004(3) 0.008(4) 0.005(3)
C60 0.046(5) 0.054(6) 0.073(6) -0.029(4) 0.007(4) -0.003(4)
C61 0.034(5) 0.046(5) 0.059(5) -0.009(4) 0.004(4) -0.003(4)
C62 0.030(4) 0.048(5) 0.030(4) 0.004(4) 0.001(3) -0.009(4)
C63 0.041(5) 0.060(6) 0.051(5) -0.008(4) 0.009(4) -0.015(4)
C64 0.054(5) 0.053(6) 0.051(5) -0.013(4) 0.016(4) -0.019(4)
C65 0.030(4) 0.036(5) 0.021(4) 0.009(3) 0.006(3) 0.003(4)
C66 0.030(4) 0.033(5) 0.031(4) -0.002(3) 0.010(3) 0.001(3)
C67 0.033(4) 0.025(4) 0.028(4) 0.005(3) 0.012(3) 0.005(3)
C68 0.036(4) 0.042(5) 0.030(4) 0.006(3) 0.011(3) 0.004(4)
C69 0.030(4) 0.028(4) 0.039(4) 0.005(3) 0.010(3) 0.003(3)
C70 0.035(4) 0.022(4) 0.038(4) 0.009(3) 0.007(3) 0.013(3)
C71 0.030(4) 0.023(4) 0.035(4) 0.004(3) 0.012(3) 0.003(3)
C72 0.046(5) 0.054(6) 0.044(5) 0.007(4) 0.027(4) 0.011(4)
C73 0.058(5) 0.055(6) 0.053(5) 0.003(4) 0.033(4) 0.010(4)
C74 0.043(5) 0.074(7) 0.071(6) 0.007(5) 0.027(5) 0.016(4)
C75 0.077(6) 0.037(5) 0.075(6) 0.002(4) 0.045(5) 0.009(4)
C76 0.039(4) 0.017(4) 0.042(4) 0.006(3) 0.015(4) 0.008(3)
C77 0.041(5) 0.034(5) 0.031(4) 0.013(4) 0.017(4) 0.017(4)
C78 0.055(6) 0.025(5) 0.052(5) -0.002(4) 0.030(4) -0.009(4)
C79 0.051(5) 0.036(5) 0.062(5) 0.000(4) 0.031(4) -0.006(4)
C80 0.046(5) 0.037(5) 0.042(4) 0.004(4) 0.020(4) 0.010(4)
C81 0.048(5) 0.034(5) 0.047(5) -0.010(4) 0.016(4) -0.006(4)
C82 0.026(4) 0.036(5) 0.042(4) 0.004(4) 0.013(4) 0.005(4)
C83 0.085(7) 0.032(5) 0.059(5) -0.001(4) 0.035(5) -0.002(5)
C84 0.138(9) 0.039(6) 0.078(7) 0.004(5) 0.050(6) -0.003(5)
C85 0.118(8) 0.039(6) 0.069(6) 0.003(4) 0.041(6) 0.024(5)
C86 0.093(7) 0.040(6) 0.108(8) -0.023(5) 0.033(6) -0.019(5)
C87 0.038(5) 0.048(6) 0.063(6) -0.011(4) 0.015(4) 0.005(4)
C88 0.058(8) 0.070(11) 0.065(8) 0.012(7) 0.019(6) 0.012(7)
C89 0.044(7) 0.055(9) 0.086(10) -0.015(7) 0.004(7) 0.016(6)
C90 0.044(8) 0.068(10) 0.094(11) 0.011(8) 0.034(8) 0.005(7)
C88X 0.08(2) 0.09(3) 0.08(3) 0.03(2) 0.02(2) 0.03(2)
C89X 0.027(18) 0.09(3) 0.11(3) 0.03(2) 0.035(18) 0.023(18)
C90X 0.019(17) 0.06(2) 0.12(3) -0.05(2) -0.010(18) -0.004(15)
C91 0.039(4) 0.021(4) 0.032(4) -0.001(4) 0.012(3) 0.003(3)
C92 0.041(5) 0.027(5) 0.040(5) -0.001(4) 0.014(4) 0.006(3)
C93 0.061(5) 0.020(4) 0.046(5) 0.000(4) 0.023(4) -0.004(4)
C94 0.078(6) 0.026(5) 0.042(5) 0.005(4) 0.034(4) 0.009(4)
C95 0.054(5) 0.030(5) 0.033(4) 0.004(4) 0.012(4) 0.007(4)
C96 0.044(5) 0.027(5) 0.036(4) 0.003(4) 0.013(4) 0.004(3)
C97 0.046(5) 0.029(5) 0.032(4) 0.004(3) 0.009(4) 0.009(4)
C98 0.058(5) 0.053(6) 0.036(4) 0.006(4) 0.000(4) 0.010(4)
C99 0.071(6) 0.030(5) 0.048(5) 0.006(4) 0.020(4) 0.011(4)
C100 0.053(5) 0.029(5) 0.038(4) -0.001(3) 0.015(4) -0.004(4)
C101 0.122(6) 0.036(4) 0.049(4) -0.019(4) 0.040(5) -0.004(4)
C102 0.166(14) 0.057(10) 0.053(10) -0.029(8) 0.039(13) -0.041(10)
C103 0.179(17) 0.064(12) 0.044(9) -0.012(7) 0.025(12) -0.014(14)
C104 0.147(10) 0.066(13) 0.089(11) -0.035(9) 0.070(10) 0.011(8)
C1X 0.119(14) 0.037(6) 0.055(10) -0.021(7) 0.026(12) 0.003(9)
C2X 0.128(8) 0.070(14) 0.114(16) -0.062(12) 0.007(10) 0.025(10)
C3X 0.216(18) 0.067(12) 0.017(9) -0.023(7) 0.021(12) -0.049(16)

loop_
_atom_type_symbol
_atom_type_description
_atom_type_scat_dispersion_real
_atom_type_scat_dispersion_imag
_atom_type_scat_source
C C 0.0033 0.0016 'International Tables Vol C Tables 4.2.6.8 and 6.1.1.4'
H H 0.0000 0.0000 'International Tables Vol C Tables 4.2.6.8 and 6.1.1.4'
N N 0.0061 0.0033 'International Tables Vol C Tables 4.2.6.8 and 6.1.1.4'
O O 0.0106 0.0060 'International Tables Vol C Tables 4.2.6.8 and 6.1.1.4'
V V 0.3005 0.5294 'International Tables Vol C Tables 4.2.6.8 and 6.1.1.4'

loop_
_geom_angle_atom_site_label_1
_geom_angle_atom_site_label_2
_geom_angle_atom_site_label_3
_geom_angle
O7 V1 O4 100.4(2)
O7 V1 O1 100.7(2)
O4 V1 O1 158.91(18)
O7 V1 N2 112.4(2)
O4 V1 N2 86.48(18)
O1 V1 N2 85.86(18)
O7 V1 N1 112.3(2)
O4 V1 N1 85.03(19)
O1 V1 N1 86.67(19)
N2 V1 N1 135.3(2)
C14 O1 V1 134.3(4)
C66 O4 V1 134.6(4)
C13 N1 C1 115.2(5)
C13 N1 V1 124.5(4)
C1 N1 V1 120.3(4)
C65 N2 C53 114.8(5)
C65 N2 V1 125.2(4)
C53 N2 V1 119.8(4)
C6 C1 C2 123.1(6)
C6 C1 N1 118.2(6)
C2 C1 N1 118.6(6)
C1 C2 C3 117.4(7)
C1 C2 C7 122.4(6)
C3 C2 C7 120.2(7)
C4 C3 C2 120.6(7)
C5 C4 C3 120.8(7)
C4 C5 C6 120.6(7)
C1 C6 C5 117.4(7)
C1 C6 C10 121.8(7)
C5 C6 C10 120.8(7)
C2 C7 C9 111.2(6)
C2 C7 C8 112.7(6)
C9 C7 C8 110.7(6)
C12 C10 C6 115.3(6)
C12 C10 C11 110.0(6)
C6 C10 C11 110.9(7)
N1 C13 C15 129.4(6)
O1 C14 C15 121.7(6)
O1 C14 C19 118.9(6)
C15 C14 C19 119.4(6)
C14 C15 C16 120.0(6)
C14 C15 C13 121.6(6)
C16 C15 C13 118.3(6)
C17 C16 C15 122.2(6)
C16 C17 C18 116.4(6)
C16 C17 C20 120.4(6)
C18 C17 C20 123.2(6)
C19 C18 C17 123.8(6)
C18 C19 C14 118.0(6)
C18 C19 C24 120.7(6)
C14 C19 C24 120.9(5)
C17 C20 C23 112.4(5)
C17 C20 C21 111.0(5)
C23 C20 C21 108.6(5)
C17 C20 C22 108.8(5)
C23 C20 C22 107.7(6)
C21 C20 C22 108.1(5)
C19 C24 C44 116.4(5)
C19 C24 C30 108.0(5)
C44 C24 C30 113.6(5)
O2 C25 C30 121.9(6)
O2 C25 C26 115.7(6)
C30 C25 C26 122.4(6)
C27 C26 C25 116.4(6)
C27 C26 C31 122.7(6)
C25 C26 C31 120.9(6)
C28 C27 C26 123.5(6)
C29 C28 C27 117.8(6)
C29 C28 C35 121.7(6)
C27 C28 C35 120.6(6)
C28 C29 C30 121.9(6)
C28 C29 O2X 119.9(14)
C30 C29 O2X 118.0(13)
C25 C30 C29 118.0(6)
C25 C30 C24 119.3(6)
C29 C30 C24 122.5(6)
C34 C31 C26 111.9(5)
C34 C31 C33 107.2(5)
C26 C31 C33 111.3(5)
C34 C31 C32 106.8(5)
C26 C31 C32 110.5(5)
C33 C31 C32 108.9(5)
C38 C35 C37 109.5(7)
C38 C35 C28 110.2(5)
C37 C35 C28 112.3(6)
C38 C35 C36 108.9(6)
C37 C35 C36 106.0(6)
C28 C35 C36 109.9(6)
O3 C39 C40 117.7(6)
O3 C39 C44 120.3(6)
C40 C39 C44 121.9(6)
C41 C40 C39 117.5(7)
C41 C40 C45 121.9(7)
C39 C40 C45 120.7(7)
C42 C41 C40 123.2(6)
C41 C42 C43 117.5(7)
C41 C42 C49 122.2(6)
C43 C42 C49 120.2(7)
C44 C43 C42 122.4(6)
C43 C44 C39 117.5(6)
C43 C44 C24 121.4(6)
C39 C44 C24 120.8(6)
C48 C45 C46 111.4(7)
C48 C45 C40 110.9(6)
C46 C45 C40 109.5(6)
C48 C45 C47 107.1(6)
C46 C45 C47 106.9(7)
C40 C45 C47 110.9(7)
C51 C49 C50 109.3(8)
C51 C49 C52 107.3(6)
C50 C49 C52 107.6(7)
C51 C49 C42 109.9(6)
C50 C49 C42 110.7(6)
C52 C49 C42 111.9(7)
C54 C53 C58 123.4(6)
C54 C53 N2 118.5(6)
C58 C53 N2 118.0(6)
C55 C54 C53 117.2(6)
C55 C54 C59 121.5(6)
C53 C54 C59 121.2(6)
C54 C55 C56 120.7(7)
C55 C56 C57 120.7(6)
C58 C57 C56 120.9(6)
C57 C58 C53 117.0(6)
C57 C58 C62 121.3(6)
C53 C58 C62 121.7(6)
C60 C59 C54 111.1(5)
C60 C59 C61 109.4(5)
C54 C59 C61 112.7(5)
C58 C62 C63 111.6(5)
C58 C62 C64 112.8(6)
C63 C62 C64 109.7(5)
N2 C65 C67 127.9(5)
O4 C66 C71 120.3(5)
O4 C66 C67 121.2(6)
C71 C66 C67 118.4(5)
C66 C67 C68 120.6(6)
C66 C67 C65 122.0(5)
C68 C67 C65 117.3(5)
C69 C68 C67 121.1(6)
C68 C69 C70 116.4(5)
C68 C69 C72 124.1(6)
C70 C69 C72 119.5(6)
C71 C70 C69 124.8(6)
C70 C71 C66 118.4(5)
C70 C71 C76 120.9(6)
C66 C71 C76 120.3(5)
C74 C72 C73 110.4(6)
C74 C72 C75 109.0(6)
C73 C72 C75 108.2(6)
C74 C72 C69 109.1(6)
C73 C72 C69 111.0(6)
C75 C72 C69 109.1(5)
C96 C76 C71 116.9(5)
C96 C76 C82 114.3(5)
C71 C76 C82 105.0(5)
O5 C77 C82 123.0(7)
O5 C77 C78 113.8(7)
C82 C77 C78 123.2(6)
C79 C78 C77 115.0(7)
C79 C78 C83 124.1(7)
C77 C78 C83 120.7(7)
C78 C79 C80 124.6(7)
C81 C80 C79 117.1(7)
C81 C80 C87 122.4(7)
C79 C80 C87 120.4(7)
C80 C81 C82 122.3(7)
C80 C81 O5X 118.8(9)
C82 C81 O5X 118.1(9)
C81 C82 C77 117.7(6)
C81 C82 C76 122.0(6)
C77 C82 C76 119.8(6)
C78 C83 C86 111.7(7)
C78 C83 C85 112.6(6)
C86 C83 C85 106.2(6)
C78 C83 C84 107.9(6)
C86 C83 C84 109.2(7)
C85 C83 C84 109.1(7)
C88X C87 C90 138.5(14)
C88X C87 C90X 113.9(18)
C90 C87 C90X 57.7(12)
C88X C87 C89X 113.2(16)
C90 C87 C89X 51.5(11)
C90X C87 C89X 108.8(14)
C88X C87 C89 48.7(13)
C90 C87 C89 109.7(8)
C90X C87 C89 141.9(13)
C89X C87 C89 65.9(12)
C88X C87 C80 109.1(13)
C90 C87 C80 112.1(7)
C90X C87 C80 105.9(12)
C89X C87 C80 105.3(11)
C89 C87 C80 112.0(7)
C88X C87 C88 59.9(14)
C90 C87 C88 108.0(8)
C90X C87 C88 56.0(14)
C89X C87 C88 144.4(12)
C89 C87 C88 104.9(7)
C80 C87 C88 109.8(6)
C92 C91 O6 117.2(5)
C92 C91 C96 123.6(6)
O6 C91 C96 119.2(6)
C91 C92 C93 116.0(6)
C91 C92 C97 122.3(6)
C93 C92 C97 121.7(6)
C92 C93 C94 124.2(6)
C95 C94 C93 116.4(6)
C95 C94 C101 121.8(6)
C93 C94 C101 121.7(6)
C94 C95 C96 123.4(6)
C91 C96 C95 116.4(6)
C91 C96 C76 121.0(6)
C95 C96 C76 122.5(6)
C99 C97 C92 112.6(5)
C99 C97 C98 105.6(5)
C92 C97 C98 111.1(5)
C99 C97 C100 107.2(5)
C92 C97 C100 110.3(5)
C98 C97 C100 109.9(5)
C102 C101 C1X 45.0(8)
C102 C101 C3X 130.8(12)
C1X C101 C3X 112.8(12)
C102 C101 C94 113.4(8)
C1X C101 C94 119.7(9)
C3X C101 C94 115.0(10)
C102 C101 C104 107.9(11)
C1X C101 C104 63.1(10)
C3X C101 C104 68.3(9)
C94 C101 C104 104.1(8)
C102 C101 C103 111.6(10)
C1X C101 C103 127.8(12)
C94 C101 C103 112.5(10)
C104 C101 C103 106.7(8)
C102 C101 C2X 58.4(9)
C1X C101 C2X 101.3(8)
C3X C101 C2X 102.5(9)
C94 C101 C2X 102.1(8)
C104 C101 C2X 153.7(9)
C103 C101 C2X 64.6(9)

loop_
_geom_bond_atom_site_label_1
_geom_bond_atom_site_label_2
_geom_bond_distance
V1 O7 1.582(4)
V1 O4 1.930(4)
V1 O1 1.936(4)
V1 N2 2.097(5)
V1 N1 2.102(5)
O1 C14 1.331(6)
O2 C25 1.363(7)
O2X C29 1.45(3)
O3 C39 1.368(7)
O4 C66 1.318(6)
O5 C77 1.340(8)
O5X C81 1.402(18)
O6 C91 1.388(7)
N1 C13 1.298(7)
N1 C1 1.445(8)
N2 C65 1.296(7)
N2 C53 1.456(7)
C1 C6 1.389(9)
C1 C2 1.394(9)
C2 C3 1.396(9)
C2 C7 1.522(9)
C3 C4 1.391(9)
C4 C5 1.370(9)
C5 C6 1.408(9)
C6 C10 1.525(10)
C7 C9 1.523(9)
C7 C8 1.532(9)
C10 C12 1.518(10)
C10 C11 1.541(9)
C13 C15 1.425(8)
C14 C15 1.406(8)
C14 C19 1.406(8)
C15 C16 1.407(8)
C16 C17 1.380(8)
C17 C18 1.404(8)
C17 C20 1.523(8)
C18 C19 1.403(8)
C19 C24 1.516(8)
C20 C23 1.524(8)
C20 C21 1.531(8)
C20 C22 1.541(8)
C24 C44 1.524(8)
C24 C30 1.530(8)
C25 C30 1.391(8)
C25 C26 1.402(8)
C26 C27 1.391(8)
C26 C31 1.542(9)
C27 C28 1.385(8)
C28 C29 1.383(8)
C28 C35 1.543(8)
C29 C30 1.397(8)
C31 C34 1.541(8)
C31 C33 1.543(8)
C31 C32 1.548(8)
C35 C38 1.505(9)
C35 C37 1.513(9)
C35 C36 1.556(9)
C39 C40 1.393(9)
C39 C44 1.409(9)
C40 C41 1.384(9)
C40 C45 1.544(9)
C41 C42 1.382(9)
C42 C43 1.393(8)
C42 C49 1.550(9)
C43 C44 1.385(8)
C45 C48 1.521(10)
C45 C46 1.528(10)
C45 C47 1.557(10)
C49 C51 1.499(10)
C49 C50 1.523(10)
C49 C52 1.523(9)
C53 C54 1.401(8)
C53 C58 1.402(8)
C54 C55 1.379(8)
C54 C59 1.514(8)
C55 C56 1.384(9)
C56 C57 1.390(9)
C57 C58 1.377(8)
C58 C62 1.511(8)
C59 C60 1.513(8)
C59 C61 1.526(8)
C62 C63 1.522(8)
C62 C64 1.529(8)
C65 C67 1.440(8)
C66 C71 1.398(8)
C66 C67 1.408(8)
C67 C68 1.420(8)
C68 C69 1.370(8)
C69 C70 1.399(8)
C69 C72 1.535(8)
C70 C71 1.382(8)
C71 C76 1.520(8)
C72 C74 1.527(9)
C72 C73 1.530(9)
C72 C75 1.531(9)
C76 C96 1.501(8)
C76 C82 1.539(9)
C77 C82 1.394(9)
C77 C78 1.409(9)
C78 C79 1.386(9)
C78 C83 1.515(9)
C79 C80 1.392(9)
C80 C81 1.385(9)
C80 C87 1.552(9)
C81 C82 1.387(9)
C83 C86 1.532(10)
C83 C85 1.538(9)
C83 C84 1.546(10)
C87 C88X 1.506(15)
C87 C90 1.519(10)
C87 C90X 1.531(15)
C87 C89X 1.541(18)
C87 C89 1.543(11)
C87 C88 1.573(10)
C91 C92 1.387(8)
C91 C96 1.397(8)
C92 C93 1.390(8)
C92 C97 1.527(8)
C93 C94 1.395(8)
C94 C95 1.377(8)
C94 C101 1.521(9)
C95 C96 1.404(8)
C97 C99 1.520(8)
C97 C98 1.529(9)
C97 C100 1.530(8)
C101 C102 1.472(10)
C101 C1X 1.490(10)
C101 C3X 1.491(10)
C101 C104 1.526(10)
C101 C103 1.585(14)
C101 C2X 1.639(15)

loop_
_geom_hbond_atom_site_label_D
_geom_hbond_atom_site_label_H
_geom_hbond_atom_site_label_A
_geom_hbond_distance_DH
_geom_hbond_distance_HA
_geom_hbond_distance_DA
_geom_hbond_angle_DHA
O2 H2 O1 0.84 1.97 2.795(6) 165.7
O5 H5 O4 0.84 2.06 2.892(7) 170.9

loop_
_geom_torsion_atom_site_label_1
_geom_torsion_atom_site_label_2
_geom_torsion_atom_site_label_3
_geom_torsion_atom_site_label_4
_geom_torsion
O7 V1 O1 C14 -98.1(5)
O4 V1 O1 C14 80.9(7)
N2 V1 O1 C14 149.8(5)
N1 V1 O1 C14 13.9(5)
O7 V1 O4 C66 -95.8(6)
O1 V1 O4 C66 85.2(7)
N2 V1 O4 C66 16.4(6)
N1 V1 O4 C66 152.4(6)
O7 V1 N1 C13 97.5(5)
O4 V1 N1 C13 -163.2(5)
O1 V1 N1 C13 -2.6(5)
N2 V1 N1 C13 -83.3(6)
O7 V1 N1 C1 -84.7(5)
O4 V1 N1 C1 14.5(5)
O1 V1 N1 C1 175.1(5)
N2 V1 N1 C1 94.4(5)
O7 V1 N2 C65 98.2(5)
O4 V1 N2 C65 -1.6(5)
O1 V1 N2 C65 -161.9(5)
N1 V1 N2 C65 -80.9(6)
O7 V1 N2 C53 -85.7(5)
O4 V1 N2 C53 174.5(5)
O1 V1 N2 C53 14.2(4)
N1 V1 N2 C53 95.2(5)
C13 N1 C1 C6 -94.8(7)
V1 N1 C1 C6 87.3(6)
C13 N1 C1 C2 88.1(7)
V1 N1 C1 C2 -89.8(7)
C6 C1 C2 C3 4.8(10)
N1 C1 C2 C3 -178.3(6)
C6 C1 C2 C7 -174.2(6)
N1 C1 C2 C7 2.7(10)
C1 C2 C3 C4 -3.2(10)
C7 C2 C3 C4 175.8(6)
C2 C3 C4 C5 1.1(11)
C3 C4 C5 C6 -0.3(11)
C2 C1 C6 C5 -4.0(10)
N1 C1 C6 C5 179.0(5)
C2 C1 C6 C10 177.1(6)
N1 C1 C6 C10 0.2(9)
C4 C5 C6 C1 1.7(10)
C4 C5 C6 C10 -179.5(6)
C1 C2 C7 C9 -100.0(8)
C3 C2 C7 C9 81.0(8)
C1 C2 C7 C8 135.0(7)
C3 C2 C7 C8 -44.0(9)
C1 C6 C10 C12 -144.9(6)
C5 C6 C10 C12 36.3(9)
C1 C6 C10 C11 89.4(7)
C5 C6 C10 C11 -89.4(8)
C1 N1 C13 C15 179.0(6)
V1 N1 C13 C15 -3.1(10)
V1 O1 C14 C15 -18.8(9)
V1 O1 C14 C19 162.3(4)
O1 C14 C15 C16 -175.3(5)
C19 C14 C15 C16 3.6(9)
O1 C14 C15 C13 8.7(9)
C19 C14 C15 C13 -172.4(6)
N1 C13 C15 C14 1.6(10)
N1 C13 C15 C16 -174.4(6)
C14 C15 C16 C17 -2.2(9)
C13 C15 C16 C17 173.9(6)
C15 C16 C17 C18 -1.8(9)
C15 C16 C17 C20 176.0(5)
C16 C17 C18 C19 4.7(9)
C20 C17 C18 C19 -173.1(5)
C17 C18 C19 C14 -3.3(9)
C17 C18 C19 C24 -176.2(5)
O1 C14 C19 C18 178.0(5)
C15 C14 C19 C18 -0.9(8)
O1 C14 C19 C24 -9.1(8)
C15 C14 C19 C24 172.0(5)
C16 C17 C20 C23 178.7(5)
C18 C17 C20 C23 -3.6(8)
C16 C17 C20 C21 56.8(8)
C18 C17 C20 C21 -125.5(6)
C16 C17 C20 C22 -62.1(7)
C18 C17 C20 C22 115.6(6)
C18 C19 C24 C44 -54.2(8)
C14 C19 C24 C44 133.1(6)
C18 C19 C24 C30 74.9(7)
C14 C19 C24 C30 -97.8(6)
O2 C25 C26 C27 176.3(5)
C30 C25 C26 C27 -1.1(9)
O2 C25 C26 C31 -5.8(8)
C30 C25 C26 C31 176.7(6)
C25 C26 C27 C28 2.4(9)
C31 C26 C27 C28 -175.3(6)
C26 C27 C28 C29 -1.2(9)
C26 C27 C28 C35 179.9(6)
C27 C28 C29 C30 -1.5(9)
C35 C28 C29 C30 177.4(6)
C27 C28 C29 O2X -176.0(13)
C35 C28 C29 O2X 2.9(16)
O2 C25 C30 C29 -178.7(5)
C26 C25 C30 C29 -1.4(9)
O2 C25 C30 C24 6.4(9)
C26 C25 C30 C24 -176.3(5)
C28 C29 C30 C25 2.8(9)
O2X C29 C30 C25 177.4(13)
C28 C29 C30 C24 177.5(6)
O2X C29 C30 C24 -7.9(15)
C19 C24 C30 C25 83.1(7)
C44 C24 C30 C25 -146.2(6)
C19 C24 C30 C29 -91.6(7)
C44 C24 C30 C29 39.1(8)
C27 C26 C31 C34 -2.1(9)
C25 C26 C31 C34 -179.7(6)
C27 C26 C31 C33 -122.0(6)
C25 C26 C31 C33 60.3(8)
C27 C26 C31 C32 116.8(6)
C25 C26 C31 C32 -60.9(7)
C29 C28 C35 C38 -110.4(7)
C27 C28 C35 C38 68.4(8)
C29 C28 C35 C37 12.0(9)
C27 C28 C35 C37 -169.2(6)
C29 C28 C35 C36 129.6(7)
C27 C28 C35 C36 -51.5(8)
O3 C39 C40 C41 175.4(6)
C44 C39 C40 C41 -1.1(10)
O3 C39 C40 C45 -5.6(10)
C44 C39 C40 C45 177.9(6)
C39 C40 C41 C42 -0.2(10)
C45 C40 C41 C42 -179.3(6)
C40 C41 C42 C43 1.0(10)
C40 C41 C42 C49 -177.5(6)
C41 C42 C43 C44 -0.4(9)
C49 C42 C43 C44 178.1(6)
C42 C43 C44 C39 -0.8(9)
C42 C43 C44 C24 -175.1(6)
O3 C39 C44 C43 -174.8(6)
C40 C39 C44 C43 1.6(10)
O3 C39 C44 C24 -0.4(9)
C40 C39 C44 C24 176.0(6)
C19 C24 C44 C43 -10.0(8)
C30 C24 C44 C43 -136.4(6)
C19 C24 C44 C39 175.9(5)
C30 C24 C44 C39 49.5(8)
C41 C40 C45 C48 -117.6(8)
C39 C40 C45 C48 63.4(9)
C41 C40 C45 C46 119.0(8)
C39 C40 C45 C46 -60.0(9)
C41 C40 C45 C47 1.2(10)
C39 C40 C45 C47 -177.8(7)
C41 C42 C49 C51 97.1(9)
C43 C42 C49 C51 -81.3(8)
C41 C42 C49 C50 -142.0(8)
C43 C42 C49 C50 39.6(10)
C41 C42 C49 C52 -22.0(9)
C43 C42 C49 C52 159.6(6)
C65 N2 C53 C54 90.6(7)
V1 N2 C53 C54 -85.9(6)
C65 N2 C53 C58 -90.6(7)
V1 N2 C53 C58 92.9(5)
C58 C53 C54 C55 2.1(9)
N2 C53 C54 C55 -179.2(5)
C58 C53 C54 C59 -178.7(5)
N2 C53 C54 C59 0.0(8)
C53 C54 C55 C56 -0.2(9)
C59 C54 C55 C56 -179.4(5)
C54 C55 C56 C57 -1.6(9)
C55 C56 C57 C58 1.7(9)
C56 C57 C58 C53 0.1(9)
C56 C57 C58 C62 -179.2(6)
C54 C53 C58 C57 -2.0(9)
N2 C53 C58 C57 179.2(5)
C54 C53 C58 C62 177.3(5)
N2 C53 C58 C62 -1.4(8)
C55 C54 C59 C60 84.1(7)
C53 C54 C59 C60 -95.1(7)
C55 C54 C59 C61 -39.1(8)
C53 C54 C59 C61 141.7(6)
C57 C58 C62 C63 -92.4(7)
C53 C58 C62 C63 88.3(7)
C57 C58 C62 C64 31.7(8)
C53 C58 C62 C64 -147.6(6)
C53 N2 C65 C67 177.1(6)
V1 N2 C65 C67 -6.7(9)
V1 O4 C66 C71 155.4(5)
V1 O4 C66 C67 -22.0(9)
O4 C66 C67 C68 -175.9(6)
C71 C66 C67 C68 6.5(9)
O4 C66 C67 C65 9.0(10)
C71 C66 C67 C65 -168.5(6)
N2 C65 C67 C66 4.7(10)
N2 C65 C67 C68 -170.6(6)
C66 C67 C68 C69 -3.8(10)
C65 C67 C68 C69 171.6(6)
C67 C68 C69 C70 -1.3(10)
C67 C68 C69 C72 -178.3(6)
C68 C69 C70 C71 3.6(10)
C72 C69 C70 C71 -179.2(6)
C69 C70 C71 C66 -0.8(10)
C69 C70 C71 C76 -173.8(6)
O4 C66 C71 C70 178.2(6)
C67 C66 C71 C70 -4.3(9)
O4 C66 C71 C76 -8.8(9)
C67 C66 C71 C76 168.8(6)
C68 C69 C72 C74 111.0(7)
C70 C69 C72 C74 -65.9(8)
C68 C69 C72 C73 -10.8(10)
C70 C69 C72 C73 172.2(6)
C68 C69 C72 C75 -130.0(7)
C70 C69 C72 C75 53.1(8)
C70 C71 C76 C96 -58.7(8)
C66 C71 C76 C96 128.4(7)
C70 C71 C76 C82 69.1(7)
C66 C71 C76 C82 -103.7(7)
O5 C77 C78 C79 179.8(6)
C82 C77 C78 C79 -2.4(9)
O5 C77 C78 C83 -4.9(9)
C82 C77 C78 C83 172.8(6)
C77 C78 C79 C80 0.5(9)
C83 C78 C79 C80 -174.5(6)
C78 C79 C80 C81 1.7(10)
C78 C79 C80 C87 -179.2(6)
C79 C80 C81 C82 -2.3(9)
C87 C80 C81 C82 178.7(6)
C79 C80 C81 O5X 167.1(10)
C87 C80 C81 O5X -11.9(12)
C80 C81 C82 C77 0.5(9)
O5X C81 C82 C77 -168.9(9)
C80 C81 C82 C76 172.5(6)
O5X C81 C82 C76 3.1(12)
O5 C77 C82 C81 179.5(6)
C78 C77 C82 C81 1.9(9)
O5 C77 C82 C76 7.3(9)
C78 C77 C82 C76 -170.2(5)
C96 C76 C82 C81 33.9(8)
C71 C76 C82 C81 -95.5(7)
C96 C76 C82 C77 -154.3(5)
C71 C76 C82 C77 76.3(7)
C79 C78 C83 C86 -10.0(9)
C77 C78 C83 C86 175.2(6)
C79 C78 C83 C85 -129.5(7)
C77 C78 C83 C85 55.7(9)
C79 C78 C83 C84 110.0(8)
C77 C78 C83 C84 -64.8(8)
C81 C80 C87 C88X -55.8(17)
C79 C80 C87 C88X 125.2(17)
C81 C80 C87 C90 120.2(9)
C79 C80 C87 C90 -58.9(10)
C81 C80 C87 C90X -178.8(16)
C79 C80 C87 C90X 2.2(17)
C81 C80 C87 C89X 66.0(15)
C79 C80 C87 C89X -113.0(14)
C81 C80 C87 C89 -3.7(10)
C79 C80 C87 C89 177.3(7)
C81 C80 C87 C88 -119.8(8)
C79 C80 C87 C88 61.2(9)
O6 C91 C92 C93 175.3(5)
C96 C91 C92 C93 -3.0(9)
O6 C91 C92 C97 -3.9(9)
C96 C91 C92 C97 177.8(6)
C91 C92 C93 C94 0.4(10)
C97 C92 C93 C94 179.6(6)
C92 C93 C94 C95 1.2(11)
C92 C93 C94 C101 179.0(7)
C93 C94 C95 C96 -0.5(10)
C101 C94 C95 C96 -178.2(7)
C92 C91 C96 C95 3.7(9)
O6 C91 C96 C95 -174.6(5)
C92 C91 C96 C76 178.6(6)
O6 C91 C96 C76 0.3(9)
C94 C95 C96 C91 -1.8(10)
C94 C95 C96 C76 -176.7(6)
C71 C76 C96 C91 176.6(6)
C82 C76 C96 C91 53.4(8)
C71 C76 C96 C95 -8.7(9)
C82 C76 C96 C95 -131.9(6)
C91 C92 C97 C99 -176.5(6)
C93 C92 C97 C99 4.4(9)
C91 C92 C97 C98 -58.3(8)
C93 C92 C97 C98 122.6(7)
C91 C92 C97 C100 63.8(8)
C93 C92 C97 C100 -115.4(7)
C95 C94 C101 C102 -151.2(11)
C93 C94 C101 C102 31.2(14)
C95 C94 C101 C1X 158.7(11)
C93 C94 C101 C1X -18.9(14)
C95 C94 C101 C3X 19.5(14)
C93 C94 C101 C3X -158.1(12)
C95 C94 C101 C104 91.8(10)
C93 C94 C101 C104 -85.8(10)
C95 C94 C101 C103 -23.4(12)
C93 C94 C101 C103 159.0(9)
C95 C94 C101 C2X -90.6(10)
C93 C94 C101 C2X 91.8(10)
